data_4031436
loop_
_publ_author_name
'Drew, M.G.B.'
'Mitchell, P.C.H.'
'Pygall, C.F.'

_publ_section_title
;
 Preparation and properties of the heptacyanomolybdate(II) anion and the
 crystal and molecular structures of its sodium and potassium salts
;
_journal_name_full
;
Journal of the Chemical Society. Dalton Transactions, Inorganic Chemistry 
(1972-)
;
_journal_page_first 1071
_journal_page_last 1077
_journal_volume 1977
_journal_year 1977
_chemical_formula_sum 'C7 H2 K5 Mo N7 O'
_chemical_name_systematic 'K5 (Mo (C N)7) (H2 O)'
_space_group_IT_number 1
_symmetry_space_group_name_Hall 'P 1'
_symmetry_space_group_name_H-M 'P 1'
_cell_angle_alpha 89.51
_cell_angle_beta 90.17
_cell_angle_gamma 92.47
_cell_formula_units_Z 2
_cell_length_a 9.069
_cell_length_b 9.218
_cell_length_c 9.029
_cell_volume 754.075
_citation_journal_id_ASTM JCDTBI
_cod_data_source_file Drew_JCDTBI_1977_135.cif
_cod_data_source_block C7H2K5Mo1N7O1
_cod_original_cell_volume 754.0754
_cod_original_sg_symbol_Hall
;
P 1 (-1/2*x+1/2*y+1/2*z,1/2*x-1/2*y+1/2*z,1/2*x+1/2*y-1/2*z)
;
_cod_original_sg_symbol_H-M 'P 1 '
_cod_original_formula_sum 'C7 H2 K5 Mo1 N7 O1'
_cod_database_code 4031436

loop_
_symmetry_equiv_pos_as_xyz
x,y,z

loop_
_atom_site_label
_atom_site_type_symbol
_atom_site_fract_x
_atom_site_fract_y
_atom_site_fract_z
_atom_site_occupancy
_atom_site_U_iso_or_equiv
N7 N-3 0.3171 -0.0532 0.1381 1 0.0
K3 K+1 -0.1431 0.4149 0.2657 1 0.0
C6 C+2 -0.2267 0.0051 -0.06 1 0.0
K1 K+1 -0.2895 -0.3325 -0.1175 1 0.0
Mo1 Mo+2 0 0 0 1 0.0
C1 C+2 0.0876 0.2212 0.02 1 0.0
K4 K+1 0.2341 -0.3748 0.102 1 0.0
C4 C+2 -0.0636 -0.1833 0.1281 1 0.0
C5 C+2 -0.0693 0.0695 0.2142 1 0.0
K2 K+1 0.1199 0.4202 -0.2748 1 0.0
N6 N-3 -0.3547 -0.0071 -0.099 1 0.0
N1 N-3 0.1516 0.3324 0.0401 1 0.0
N5 N-3 -0.1125 0.1104 0.3258 1 0.0
C2 C+2 0.0455 0.0721 -0.2234 1 0.0
N2 N-3 0.0581 0.1097 -0.347 1 0.0
C7 C+2 0.2178 -0.0355 0.0862 1 0.0
N3 N-3 0.0469 -0.2923 -0.2048 1 0.0
C3 C+2 0.0309 -0.1873 -0.136 1 0.0
N4 N-3 -0.0894 -0.2963 0.1951 1 0.0
O1 O-2 -0.2241 0.3574 -0.059 1 0.0
K5 K+1 0.4709 0.2681 -0.0014 1 0.0
